data_4003087
loop_
_publ_author_name
'Li, Zhongyuan'
'Li, Ye'
'Liang, Pei'
'Zhou, Tianliang'
'Wang, Le'
'Xie, Rong-Jun'

_publ_section_title
;
 Dual-Band Luminescent Lead-Free Antimony Chloride Halides with Near-Unity
 Photoluminescence Quantum Efficiency
;
_journal_name_full 'Chemistry of Materials'
_journal_paper_doi 10.1021/acs.chemmater.9b02935
_journal_year 2019
_chemical_formula_moiety 'Cl5 Sb, 2(C13 H22 N)'
_chemical_formula_sum 'C26 H44 Cl5 N2 Sb'
_chemical_formula_weight 683.63
_space_group_crystal_system orthorhombic
_space_group_IT_number 19
_space_group_name_Hall 'P 2ac 2ab'
_space_group_name_H-M_alt 'P 21 21 21'
_atom_sites_solution_hydrogens geom
_atom_sites_solution_primary dual
_audit_creation_date 2018-10-23
_audit_creation_method
;
Olex2 1.2
(compiled 2018.05.29 svn.r3508 for OlexSys, GUI svn.r5506)
;
_cell_angle_alpha 90
_cell_angle_beta 90
_cell_angle_gamma 90
_cell_formula_units_Z 4
_cell_length_a 9.25420(10)
_cell_length_b 13.6419(2)
_cell_length_c 24.1148(3)
_cell_measurement_reflns_used 27815
_cell_measurement_temperature 100.00(10)
_cell_measurement_theta_max 31.2830
_cell_measurement_theta_min 3.3970
_cell_volume 3044.37(7)
_computing_cell_refinement 'CrysAlisPro 1.171.39.46 (Rigaku OD, 2018)'
_computing_data_collection 'CrysAlisPro 1.171.39.46 (Rigaku OD, 2018)'
_computing_data_reduction 'CrysAlisPro 1.171.39.46 (Rigaku OD, 2018)'
_computing_molecular_graphics 'Olex2 (Dolomanov et al., 2009)'
_computing_publication_material 'Olex2 (Dolomanov et al., 2009)'
_computing_structure_refinement 'ShelXL (Sheldrick, 2015)'
_computing_structure_solution 'ShelXT (Sheldrick, 2015)'
_diffrn_ambient_environment N~2~
_diffrn_ambient_temperature 100.00(10)
_diffrn_detector 'CCD plate'
_diffrn_detector_type HyPix
_diffrn_measured_fraction_theta_full 0.996
_diffrn_measured_fraction_theta_max 0.910
_diffrn_measurement_details
;
List of Runs (angles in degrees, time in seconds):

  # Type    Start    End  Width  t~exp~   \w     \q     \k     \f   Frames
--------------------------------------------------------------------------
  1  \w     46.00  74.00   0.50    0.50    --   11.81 178.00   0.00   56
  2  \w     46.00  83.00   0.50    0.50    --   11.81 178.00 120.00   74
  3  \w     45.00  78.00   0.50    0.50    --   11.81 178.00 -30.00   66
  4  \w     46.00  76.00   0.50    0.50    --   11.81-178.00  90.00   60
  5  \w     44.00  78.00   0.50    0.50    --   11.81-178.00-120.00   68
  6  \w    -86.00  10.00   0.50    0.50    --  -12.05 -57.00 -30.00  192
  7  \w      6.00  32.00   0.50    0.50    --  -12.05  57.00  90.00   52
  8  \w    -86.00  10.00   0.50    0.50    --  -12.05 -57.00  90.00  192
  9  \w     -5.00  20.00   0.50    0.50    --  -12.05 -99.00  90.00   50
 10  \w    -80.00   8.00   0.50    0.50    --  -12.05 -57.00-150.00  176
;
_diffrn_measurement_device 'four-circle diffractometer'
_diffrn_measurement_device_type 'XtaLAB Synergy, Dualflex, HyPix'
_diffrn_measurement_method '\w scans'
_diffrn_orient_matrix_type 'CrysAlisPro convention (1999,Acta A55,543-557)'
_diffrn_orient_matrix_UB_11 -0.0227669000
_diffrn_orient_matrix_UB_12 0.0340518000
_diffrn_orient_matrix_UB_13 0.0204356000
_diffrn_orient_matrix_UB_21 0.0664203000
_diffrn_orient_matrix_UB_22 0.0255363000
_diffrn_orient_matrix_UB_23 -0.0027064000
_diffrn_orient_matrix_UB_31 -0.0307370000
_diffrn_orient_matrix_UB_32 0.0298709000
_diffrn_orient_matrix_UB_33 -0.0209768000
_diffrn_radiation_monochromator mirror
_diffrn_radiation_probe x-ray
_diffrn_radiation_type MoK\a
_diffrn_radiation_wavelength 0.71073
_diffrn_reflns_av_R_equivalents 0.0378
_diffrn_reflns_av_unetI/netI 0.0325
_diffrn_reflns_Laue_measured_fraction_full 0.996
_diffrn_reflns_Laue_measured_fraction_max 0.910
_diffrn_reflns_limit_h_max 12
_diffrn_reflns_limit_h_min -13
_diffrn_reflns_limit_k_max 19
_diffrn_reflns_limit_k_min -18
_diffrn_reflns_limit_l_max 33
_diffrn_reflns_limit_l_min -33
_diffrn_reflns_number 42287
_diffrn_reflns_point_group_measured_fraction_full 0.997
_diffrn_reflns_point_group_measured_fraction_max 0.866
_diffrn_reflns_theta_full 25.242
_diffrn_reflns_theta_max 31.319
_diffrn_reflns_theta_min 3.357
_diffrn_source 'micro-focus sealed X-ray tube'
_diffrn_source_type 'PhotonJet (Mo) X-ray Source'
_exptl_absorpt_coefficient_mu 1.363
_exptl_absorpt_correction_T_max 1.00000
_exptl_absorpt_correction_T_min 0.80337
_exptl_absorpt_correction_type multi-scan
_exptl_absorpt_process_details
;
CrysAlisPro 1.171.39.46 (Rigaku Oxford Diffraction, 2018)
Empirical absorption correction using spherical harmonics,
 implemented in SCALE3 ABSPACK scaling algorithm.
;
_exptl_crystal_colour colourless
_exptl_crystal_colour_primary colourless
_exptl_crystal_density_diffrn 1.492
_exptl_crystal_description block
_exptl_crystal_F_000 1400
_exptl_crystal_size_max 0.05
_exptl_crystal_size_mid 0.04
_exptl_crystal_size_min 0.03
_refine_diff_density_max 0.349
_refine_diff_density_min -0.324
_refine_diff_density_rms 0.066
_refine_ls_abs_structure_details
;
 Flack x determined using 3409 quotients [(I+)-(I-)]/[(I+)+(I-)]
 (Parsons, Flack and Wagner, Acta Cryst. B69 (2013) 249-259).
;
_refine_ls_abs_structure_Flack -0.029(7)
_refine_ls_extinction_method none
_refine_ls_goodness_of_fit_ref 1.026
_refine_ls_hydrogen_treatment constr
_refine_ls_matrix_type full
_refine_ls_number_parameters 313
_refine_ls_number_reflns 8645
_refine_ls_number_restraints 0
_refine_ls_restrained_S_all 1.026
_refine_ls_R_factor_all 0.0232
_refine_ls_R_factor_gt 0.0221
_refine_ls_shift/su_max 0.002
_refine_ls_shift/su_mean 0.000
_refine_ls_structure_factor_coef Fsqd
_refine_ls_weighting_details 'w=1/[\s^2^(Fo^2^)+(0.0172P)^2^+0.5459P] where P=(Fo^2^+2Fc^2^)/3'
_refine_ls_weighting_scheme calc
_refine_ls_wR_factor_gt 0.0433
_refine_ls_wR_factor_ref 0.0437
_reflns_Friedel_coverage 0.714
_reflns_Friedel_fraction_full 0.999
_reflns_Friedel_fraction_max 0.811
_reflns_number_gt 8395
_reflns_number_total 8645
_reflns_threshold_expression 'I > 2\s(I)'
_cod_data_source_file (TEBA)2SbCl5-002.cif
_cod_data_source_block exp_2365
_cod_database_code 4003087
_shelx_shelxl_version_number 2018/3
_shelx_space_group_comment
;
The symmetry employed for this shelxl refinement is uniquely defined
by the following loop, which should always be used as a source of
symmetry information in preference to the above space-group names.
They are only intended as comments.
;
_shelx_estimated_absorpt_t_max 0.960
_shelx_estimated_absorpt_t_min 0.935
_reflns_odcompleteness_completeness 99.62
_reflns_odcompleteness_iscentric 1
_reflns_odcompleteness_theta 27.42
_olex2_refinement_description
;
1. Fixed Uiso
 At 1.2 times of:
  All C(H) groups, All C(H,H) groups
 At 1.5 times of:
  All C(H,H,H) groups
2.a Secondary CH2 refined with riding coordinates:
 C1(H1A,H1B), C8(H8A,H8B), C10(H10A,H10B), C12(H12A,H12B), C14(H14A,H14B),
 C21(H21A,H21B), C23(H23A,H23B), C25(H25A,H25B)
2.b Aromatic/amide H refined with riding coordinates:
 C3(H3), C4(H4), C5(H5), C6(H6), C7(H7), C16(H16), C17(H17), C18(H18),
 C19(H19), C20(H20)
2.c Idealised Me refined as rotating group:
 C9(H9A,H9B,H9C), C11(H11A,H11B,H11C), C13(H13A,H13B,H13C), C22(H22A,H22B,
 H22C), C24(H24A,H24B,H24C), C26(H26A,H26B,H26C)
;
_olex2_submission_special_instructions 'No special instructions were received'
_oxdiff_exptl_absorpt_empirical_details
;
Empirical correction (ABSPACK) includes:
- Absorption correction using spherical harmonics
- Frame scaling
;
_oxdiff_exptl_absorpt_empirical_full_max 1.303
_oxdiff_exptl_absorpt_empirical_full_min 0.828

loop_
_space_group_symop_operation_xyz
'x, y, z'
'-x+1/2, -y, z+1/2'
'-x, y+1/2, -z+1/2'
'x+1/2, -y+1/2, -z'

loop_
_atom_site_label
_atom_site_type_symbol
_atom_site_fract_x
_atom_site_fract_y
_atom_site_fract_z
_atom_site_U_iso_or_equiv
_atom_site_adp_type
_atom_site_occupancy
_atom_site_site_symmetry_order
_atom_site_calc_flag
_atom_site_refinement_flags_posn
Sb1 Sb 0.17671(2) 0.42983(2) 0.33787(2) 0.01116(4) Uani 1 1 d .
Cl1 Cl 0.22828(6) 0.25997(4) 0.34895(2) 0.01491(11) Uani 1 1 d .
N1 N 0.2419(2) 0.33993(14) 0.59392(8) 0.0121(4) Uani 1 1 d .
C1 C 0.3958(3) 0.33987(18) 0.61702(10) 0.0151(5) Uani 1 1 d .
H1A H 0.390331 0.334337 0.657071 0.018 Uiso 1 1 calc R
H1B H 0.445044 0.281925 0.603367 0.018 Uiso 1 1 calc R
C2 C 0.4864(2) 0.42813(19) 0.60306(9) 0.0140(4) Uani 1 1 d .
C3 C 0.5018(3) 0.50452(18) 0.64095(10) 0.0174(5) Uani 1 1 d .
H3 H 0.450951 0.502833 0.674206 0.021 Uiso 1 1 calc R
C4 C 0.5922(3) 0.58311(19) 0.62952(10) 0.0204(5) Uani 1 1 d .
H4 H 0.601372 0.633744 0.655107 0.024 Uiso 1 1 calc R
C5 C 0.6690(3) 0.58660(18) 0.58017(10) 0.0220(5) Uani 1 1 d .
H5 H 0.728970 0.639632 0.572547 0.026 Uiso 1 1 calc R
C6 C 0.6561(3) 0.51079(19) 0.54227(11) 0.0220(5) Uani 1 1 d .
H6 H 0.708022 0.512556 0.509257 0.026 Uiso 1 1 calc R
C7 C 0.5656(2) 0.4321(2) 0.55367(10) 0.0180(5) Uani 1 1 d .
H7 H 0.557450 0.381375 0.528113 0.022 Uiso 1 1 calc R
C8 C 0.2439(3) 0.34334(17) 0.53070(9) 0.0146(5) Uani 1 1 d .
H8A H 0.145144 0.349014 0.517623 0.018 Uiso 1 1 calc R
H8B H 0.294940 0.402048 0.519228 0.018 Uiso 1 1 calc R
C9 C 0.3132(3) 0.25600(18) 0.50252(10) 0.0193(5) Uani 1 1 d .
H9A H 0.312892 0.265826 0.463105 0.029 Uiso 1 1 calc GR
H9B H 0.259605 0.197776 0.511334 0.029 Uiso 1 1 calc GR
H9C H 0.410895 0.249006 0.515270 0.029 Uiso 1 1 calc GR
C10 C 0.1672(3) 0.24600(16) 0.61247(10) 0.0160(5) Uani 1 1 d .
H10A H 0.077799 0.239190 0.591815 0.019 Uiso 1 1 calc R
H10B H 0.228384 0.190847 0.602848 0.019 Uiso 1 1 calc R
C11 C 0.1325(3) 0.24031(19) 0.67411(10) 0.0186(5) Uani 1 1 d .
H11A H 0.079487 0.181295 0.681567 0.028 Uiso 1 1 calc GR
H11B H 0.075451 0.296052 0.684624 0.028 Uiso 1 1 calc GR
H11C H 0.220844 0.240003 0.694999 0.028 Uiso 1 1 calc GR
C12 C 0.1644(2) 0.43084(18) 0.61489(9) 0.0164(4) Uani 1 1 d .
H12A H 0.213034 0.488226 0.600202 0.020 Uiso 1 1 calc R
H12B H 0.172935 0.433011 0.654961 0.020 Uiso 1 1 calc R
C13 C 0.0047(2) 0.4368(2) 0.59960(10) 0.0207(5) Uani 1 1 d .
H13A H -0.004808 0.442940 0.560110 0.031 Uiso 1 1 calc GR
H13B H -0.037897 0.492876 0.617267 0.031 Uiso 1 1 calc GR
H13C H -0.043670 0.378434 0.611802 0.031 Uiso 1 1 calc GR
N2 N 0.1886(2) 0.84476(13) 0.67265(8) 0.0121(4) Uani 1 1 d .
C14 C 0.1896(3) 0.86066(16) 0.60972(9) 0.0134(4) Uani 1 1 d .
H14A H 0.106219 0.900117 0.599927 0.016 Uiso 1 1 calc R
H14B H 0.275171 0.898094 0.600160 0.016 Uiso 1 1 calc R
C15 C 0.1875(3) 0.76905(16) 0.57490(9) 0.0146(4) Uani 1 1 d .
C16 C 0.0568(3) 0.73438(18) 0.55358(10) 0.0181(5) Uani 1 1 d .
H16 H -0.029217 0.765288 0.563222 0.022 Uiso 1 1 calc R
C17 C 0.0540(3) 0.65420(19) 0.51811(11) 0.0201(5) Uani 1 1 d .
H17 H -0.033719 0.631619 0.504315 0.024 Uiso 1 1 calc R
C18 C 0.1810(3) 0.60774(17) 0.50318(10) 0.0190(5) Uani 1 1 d .
H18 H 0.179123 0.554891 0.478833 0.023 Uiso 1 1 calc R
C19 C 0.3108(3) 0.64052(18) 0.52478(10) 0.0197(5) Uani 1 1 d .
H19 H 0.396360 0.608700 0.515508 0.024 Uiso 1 1 calc R
C20 C 0.3140(3) 0.72091(17) 0.56032(10) 0.0180(5) Uani 1 1 d .
H20 H 0.401933 0.742582 0.574446 0.022 Uiso 1 1 calc R
C21 C 0.3240(3) 0.79138(16) 0.69183(9) 0.0143(4) Uani 1 1 d .
H21A H 0.313174 0.775588 0.730833 0.017 Uiso 1 1 calc R
H21B H 0.331017 0.730007 0.671705 0.017 Uiso 1 1 calc R
C22 C 0.4644(3) 0.84729(19) 0.68428(11) 0.0193(5) Uani 1 1 d .
H22A H 0.476239 0.864026 0.645881 0.029 Uiso 1 1 calc GR
H22B H 0.543819 0.807124 0.696054 0.029 Uiso 1 1 calc GR
H22C H 0.461839 0.906099 0.706124 0.029 Uiso 1 1 calc GR
C23 C 0.1777(3) 0.94662(15) 0.69788(9) 0.0146(4) Uani 1 1 d .
H23A H 0.256689 0.986227 0.683803 0.017 Uiso 1 1 calc R
H23B H 0.088213 0.976567 0.685601 0.017 Uiso 1 1 calc R
C24 C 0.1820(3) 0.94876(16) 0.76079(9) 0.0187(5) Uani 1 1 d .
H24A H 0.272991 0.923352 0.773432 0.028 Uiso 1 1 calc GR
H24B H 0.104941 0.909235 0.775274 0.028 Uiso 1 1 calc GR
H24C H 0.170874 1.015041 0.773461 0.028 Uiso 1 1 calc GR
C25 C 0.0633(3) 0.77947(17) 0.68985(10) 0.0150(5) Uani 1 1 d .
H25A H 0.070009 0.718516 0.669298 0.018 Uiso 1 1 calc R
H25B H 0.074310 0.763741 0.728850 0.018 Uiso 1 1 calc R
C26 C -0.0868(3) 0.82175(18) 0.68117(11) 0.0178(5) Uani 1 1 d .
H26A H -0.095452 0.845479 0.643840 0.027 Uiso 1 1 calc GR
H26B H -0.102146 0.874826 0.706641 0.027 Uiso 1 1 calc GR
H26C H -0.157791 0.771668 0.687547 0.027 Uiso 1 1 calc GR
Cl2 Cl 0.33955(6) 0.43767(4) 0.25042(2) 0.01704(11) Uani 1 1 d .
Cl4 Cl -0.01157(6) 0.42823(5) 0.42085(2) 0.01735(11) Uani 1 1 d .
Cl5 Cl 0.39931(6) 0.45634(4) 0.40666(2) 0.01646(12) Uani 1 1 d .
Cl3 Cl -0.03168(6) 0.37487(4) 0.27514(2) 0.01697(12) Uani 1 1 d .

loop_
_atom_site_aniso_label
_atom_site_aniso_U_11
_atom_site_aniso_U_22
_atom_site_aniso_U_33
_atom_site_aniso_U_23
_atom_site_aniso_U_13
_atom_site_aniso_U_12
Sb1 0.01248(6) 0.01011(6) 0.01089(6) 0.00032(6) 0.00041(6) 0.00000(6)
Cl1 0.0172(2) 0.0112(2) 0.0164(3) 0.0011(2) -0.0009(2) 0.0009(2)
N1 0.0121(9) 0.0130(9) 0.0113(9) 0.0003(8) -0.0007(8) 0.0001(7)
C1 0.0148(11) 0.0159(11) 0.0146(11) 0.0012(9) -0.0033(9) 0.0022(9)
C2 0.0096(9) 0.0154(10) 0.0170(10) 0.0002(10) -0.0022(8) 0.0027(10)
C3 0.0154(11) 0.0209(12) 0.0160(11) -0.0008(9) -0.0013(9) 0.0018(10)
C4 0.0193(12) 0.0185(13) 0.0235(12) -0.0044(10) -0.0050(10) -0.0003(10)
C5 0.0154(11) 0.0200(12) 0.0306(13) 0.0022(10) -0.0019(11) -0.0033(11)
C6 0.0168(12) 0.0258(13) 0.0233(13) -0.0003(10) 0.0051(10) -0.0008(11)
C7 0.0144(10) 0.0186(11) 0.0209(11) -0.0018(11) 0.0012(9) 0.0025(10)
C8 0.0162(11) 0.0168(11) 0.0108(11) 0.0028(9) -0.0022(9) -0.0012(9)
C9 0.0244(12) 0.0188(11) 0.0145(11) -0.0013(9) -0.0007(11) -0.0005(11)
C10 0.0149(11) 0.0135(10) 0.0195(11) 0.0024(9) 0.0000(10) -0.0013(10)
C11 0.0165(11) 0.0205(12) 0.0189(12) 0.0060(10) 0.0025(9) 0.0014(9)
C12 0.0172(11) 0.0148(10) 0.0172(10) 0.0011(10) 0.0023(9) 0.0025(11)
C13 0.0149(11) 0.0222(12) 0.0251(12) 0.0042(11) 0.0021(9) 0.0045(11)
N2 0.0128(9) 0.0098(8) 0.0138(9) 0.0020(7) -0.0005(8) -0.0002(8)
C14 0.0154(11) 0.0118(10) 0.0131(10) 0.0025(8) -0.0007(9) 0.0009(9)
C15 0.0176(11) 0.0122(10) 0.0141(10) 0.0024(8) -0.0005(10) -0.0015(10)
C16 0.0159(12) 0.0206(12) 0.0178(12) -0.0007(10) -0.0005(10) 0.0017(10)
C17 0.0195(12) 0.0223(13) 0.0185(12) -0.0002(10) -0.0044(10) -0.0025(10)
C18 0.0290(13) 0.0122(10) 0.0159(11) -0.0003(8) -0.0004(11) 0.0029(11)
C19 0.0196(12) 0.0178(12) 0.0217(12) 0.0003(10) 0.0031(11) 0.0048(11)
C20 0.0169(11) 0.0178(11) 0.0192(12) 0.0005(9) -0.0010(11) 0.0004(11)
C21 0.0145(10) 0.0119(10) 0.0165(11) 0.0018(8) -0.0023(10) 0.0031(10)
C22 0.0155(12) 0.0179(12) 0.0246(13) 0.0009(10) -0.0029(10) 0.0012(10)
C23 0.0164(10) 0.0091(10) 0.0182(10) -0.0018(8) -0.0021(10) 0.0004(10)
C24 0.0210(11) 0.0161(11) 0.0189(11) -0.0028(9) -0.0009(10) 0.0001(10)
C25 0.0165(11) 0.0119(11) 0.0164(12) 0.0012(9) 0.0007(9) -0.0019(9)
C26 0.0157(12) 0.0157(12) 0.0219(12) -0.0017(10) 0.0016(10) -0.0011(9)
Cl2 0.0208(3) 0.0152(2) 0.0151(2) -0.0013(2) 0.0049(2) -0.0032(3)
Cl4 0.0188(3) 0.0190(3) 0.0143(2) -0.0008(2) 0.0027(2) -0.0028(3)
Cl5 0.0168(3) 0.0171(3) 0.0154(3) 0.0004(2) -0.0010(2) -0.0037(2)
Cl3 0.0153(3) 0.0187(3) 0.0170(3) -0.0012(2) -0.0028(2) 0.0010(2)

loop_
_atom_type_symbol
_atom_type_description
_atom_type_scat_dispersion_real
_atom_type_scat_dispersion_imag
_atom_type_scat_source
C C 0.0033 0.0016 'International Tables Vol C Tables 4.2.6.8 and 6.1.1.4'
H H 0.0000 0.0000 'International Tables Vol C Tables 4.2.6.8 and 6.1.1.4'
Cl Cl 0.1484 0.1585 'International Tables Vol C Tables 4.2.6.8 and 6.1.1.4'
N N 0.0061 0.0033 'International Tables Vol C Tables 4.2.6.8 and 6.1.1.4'
Sb Sb -0.5866 1.5461 'International Tables Vol C Tables 4.2.6.8 and 6.1.1.4'

loop_
_geom_angle_atom_site_label_1
_geom_angle_atom_site_label_2
_geom_angle_atom_site_label_3
_geom_angle
Cl1 Sb1 Cl2 90.855(19)
Cl1 Sb1 Cl4 92.23(2)
Cl1 Sb1 Cl5 84.689(19)
Cl1 Sb1 Cl3 86.121(19)
Cl2 Sb1 Cl4 174.186(19)
Cl2 Sb1 Cl5 92.940(19)
Cl4 Sb1 Cl5 92.249(18)
Cl3 Sb1 Cl2 88.245(18)
Cl3 Sb1 Cl4 87.052(18)
Cl3 Sb1 Cl5 170.750(19)
C8 N1 C1 110.67(17)
C10 N1 C1 108.39(18)
C10 N1 C8 108.94(18)
C12 N1 C1 108.60(17)
C12 N1 C8 108.27(17)
C12 N1 C10 111.98(17)
N1 C1 H1A 108.3
N1 C1 H1B 108.3
H1A C1 H1B 107.4
C2 C1 N1 115.90(19)
C2 C1 H1A 108.3
C2 C1 H1B 108.3
C3 C2 C1 120.5(2)
C3 C2 C7 118.4(2)
C7 C2 C1 120.9(2)
C2 C3 H3 119.7
C4 C3 C2 120.6(2)
C4 C3 H3 119.7
C3 C4 H4 119.8
C5 C4 C3 120.4(2)
C5 C4 H4 119.8
C4 C5 H5 120.1
C6 C5 C4 119.8(2)
C6 C5 H5 120.1
C5 C6 H6 120.1
C5 C6 C7 119.9(2)
C7 C6 H6 120.1
C2 C7 H7 119.5
C6 C7 C2 121.0(2)
C6 C7 H7 119.5
N1 C8 H8A 108.4
N1 C8 H8B 108.4
H8A C8 H8B 107.5
C9 C8 N1 115.45(19)
C9 C8 H8A 108.4
C9 C8 H8B 108.4
C8 C9 H9A 109.5
C8 C9 H9B 109.5
C8 C9 H9C 109.5
H9A C9 H9B 109.5
H9A C9 H9C 109.5
H9B C9 H9C 109.5
N1 C10 H10A 108.5
N1 C10 H10B 108.5
H10A C10 H10B 107.5
C11 C10 N1 115.2(2)
C11 C10 H10A 108.5
C11 C10 H10B 108.5
C10 C11 H11A 109.5
C10 C11 H11B 109.5
C10 C11 H11C 109.5
H11A C11 H11B 109.5
H11A C11 H11C 109.5
H11B C11 H11C 109.5
N1 C12 H12A 108.5
N1 C12 H12B 108.5
N1 C12 C13 114.9(2)
H12A C12 H12B 107.5
C13 C12 H12A 108.5
C13 C12 H12B 108.5
C12 C13 H13A 109.5
C12 C13 H13B 109.5
C12 C13 H13C 109.5
H13A C13 H13B 109.5
H13A C13 H13C 109.5
H13B C13 H13C 109.5
C21 N2 C14 111.34(17)
C23 N2 C14 105.50(15)
C23 N2 C21 111.74(17)
C25 N2 C14 110.96(18)
C25 N2 C21 105.36(16)
C25 N2 C23 112.08(18)
N2 C14 H14A 108.3
N2 C14 H14B 108.3
H14A C14 H14B 107.4
C15 C14 N2 115.75(18)
C15 C14 H14A 108.3
C15 C14 H14B 108.3
C16 C15 C14 119.8(2)
C20 C15 C14 121.6(2)
C20 C15 C16 118.5(2)
C15 C16 H16 119.7
C17 C16 C15 120.6(2)
C17 C16 H16 119.7
C16 C17 H17 119.8
C18 C17 C16 120.4(2)
C18 C17 H17 119.8
C17 C18 H18 120.3
C17 C18 C19 119.5(2)
C19 C18 H18 120.3
C18 C19 H19 119.8
C18 C19 C20 120.3(2)
C20 C19 H19 119.8
C15 C20 C19 120.7(2)
C15 C20 H20 119.6
C19 C20 H20 119.6
N2 C21 H21A 108.4
N2 C21 H21B 108.4
H21A C21 H21B 107.5
C22 C21 N2 115.34(18)
C22 C21 H21A 108.4
C22 C21 H21B 108.4
C21 C22 H22A 109.5
C21 C22 H22B 109.5
C21 C22 H22C 109.5
H22A C22 H22B 109.5
H22A C22 H22C 109.5
H22B C22 H22C 109.5
N2 C23 H23A 108.6
N2 C23 H23B 108.6
H23A C23 H23B 107.6
C24 C23 N2 114.57(17)
C24 C23 H23A 108.6
C24 C23 H23B 108.6
C23 C24 H24A 109.5
C23 C24 H24B 109.5
C23 C24 H24C 109.5
H24A C24 H24B 109.5
H24A C24 H24C 109.5
H24B C24 H24C 109.5
N2 C25 H25A 108.3
N2 C25 H25B 108.3
H25A C25 H25B 107.4
C26 C25 N2 115.96(19)
C26 C25 H25A 108.3
C26 C25 H25B 108.3
C25 C26 H26A 109.5
C25 C26 H26B 109.5
C25 C26 H26C 109.5
H26A C26 H26B 109.5
H26A C26 H26C 109.5
H26B C26 H26C 109.5

loop_
_geom_bond_atom_site_label_1
_geom_bond_atom_site_label_2
_geom_bond_distance
Sb1 Cl1 2.3809(6)
Sb1 Cl2 2.5941(5)
Sb1 Cl4 2.6534(5)
Sb1 Cl5 2.6694(6)
Sb1 Cl3 2.5631(6)
N1 C1 1.529(3)
N1 C8 1.525(3)
N1 C10 1.523(3)
N1 C12 1.519(3)
C1 H1A 0.9700
C1 H1B 0.9700
C1 C2 1.505(3)
C2 C3 1.393(3)
C2 C7 1.399(3)
C3 H3 0.9300
C3 C4 1.388(3)
C4 H4 0.9300
C4 C5 1.387(4)
C5 H5 0.9300
C5 C6 1.385(4)
C6 H6 0.9300
C6 C7 1.389(4)
C7 H7 0.9300
C8 H8A 0.9700
C8 H8B 0.9700
C8 C9 1.514(3)
C9 H9A 0.9600
C9 H9B 0.9600
C9 H9C 0.9600
C10 H10A 0.9700
C10 H10B 0.9700
C10 C11 1.522(3)
C11 H11A 0.9600
C11 H11B 0.9600
C11 H11C 0.9600
C12 H12A 0.9700
C12 H12B 0.9700
C12 C13 1.525(3)
C13 H13A 0.9600
C13 H13B 0.9600
C13 H13C 0.9600
N2 C14 1.533(3)
N2 C21 1.521(3)
N2 C23 1.520(3)
N2 C25 1.520(3)
C14 H14A 0.9700
C14 H14B 0.9700
C14 C15 1.506(3)
C15 C16 1.397(3)
C15 C20 1.388(4)
C16 H16 0.9300
C16 C17 1.389(4)
C17 H17 0.9300
C17 C18 1.382(4)
C18 H18 0.9300
C18 C19 1.384(4)
C19 H19 0.9300
C19 C20 1.392(3)
C20 H20 0.9300
C21 H21A 0.9700
C21 H21B 0.9700
C21 C22 1.517(3)
C22 H22A 0.9600
C22 H22B 0.9600
C22 H22C 0.9600
C23 H23A 0.9700
C23 H23B 0.9700
C23 C24 1.518(3)
C24 H24A 0.9600
C24 H24B 0.9600
C24 H24C 0.9600
C25 H25A 0.9700
C25 H25B 0.9700
C25 C26 1.519(3)
C26 H26A 0.9600
C26 H26B 0.9600
C26 H26C 0.9600

loop_
_geom_torsion_atom_site_label_1
_geom_torsion_atom_site_label_2
_geom_torsion_atom_site_label_3
_geom_torsion_atom_site_label_4
_geom_torsion
N1 C1 C2 C3 98.3(3)
N1 C1 C2 C7 -86.5(3)
C1 N1 C8 C9 63.1(3)
C1 N1 C10 C11 70.0(2)
C1 N1 C12 C13 -174.74(19)
C1 C2 C3 C4 176.1(2)
C1 C2 C7 C6 -176.0(2)
C2 C3 C4 C5 -0.2(4)
C3 C2 C7 C6 -0.7(4)
C3 C4 C5 C6 -0.5(4)
C4 C5 C6 C7 0.5(4)
C5 C6 C7 C2 0.1(4)
C7 C2 C3 C4 0.7(3)
C8 N1 C1 C2 60.9(3)
C8 N1 C10 C11 -169.5(2)
C8 N1 C12 C13 65.0(2)
C10 N1 C1 C2 -179.66(19)
C10 N1 C8 C9 -56.0(3)
C10 N1 C12 C13 -55.1(3)
C12 N1 C1 C2 -57.8(2)
C12 N1 C8 C9 -178.0(2)
C12 N1 C10 C11 -49.8(3)
N2 C14 C15 C16 97.0(3)
N2 C14 C15 C20 -87.1(3)
C14 N2 C21 C22 65.4(2)
C14 N2 C23 C24 -177.3(2)
C14 N2 C25 C26 -66.0(2)
C14 C15 C16 C17 175.3(2)
C14 C15 C20 C19 -175.3(2)
C15 C16 C17 C18 -0.3(4)
C16 C15 C20 C19 0.7(3)
C16 C17 C18 C19 1.3(4)
C17 C18 C19 C20 -1.4(4)
C18 C19 C20 C15 0.4(4)
C20 C15 C16 C17 -0.7(4)
C21 N2 C14 C15 63.4(3)
C21 N2 C23 C24 -56.2(3)
C21 N2 C25 C26 173.4(2)
C23 N2 C14 C15 -175.2(2)
C23 N2 C21 C22 -52.3(2)
C23 N2 C25 C26 51.6(3)
C25 N2 C14 C15 -53.6(3)
C25 N2 C21 C22 -174.3(2)
C25 N2 C23 C24 61.8(3)
